data_4333766
loop_
_publ_author_name
'Paramita Kar'
'Michael G. B. Drew'
'Carlos J. G\'omez-Garc\'ia'
'Ashutosh Ghosh'

_publ_section_title
;
 Coordination Polymers Containing Manganese(II)-Azido Layers Connected by
 Dipyridyl-tetrazine and 4,4'-Azobis(pyridine) Linkers
;
_journal_name_full 'Inorganic Chemistry'
_journal_page_first 1640
_journal_page_last 1649
_journal_paper_doi 10.1021/ic302548z
_journal_volume 52
_journal_year 2013
_chemical_formula_sum 'C10 H8 Mn N10'
_chemical_formula_weight 323.20
_chemical_name_systematic
; 
 ? 
;
_space_group_IT_number 14
_symmetry_cell_setting monoclinic
_symmetry_space_group_name_Hall '-P 2ybc'
_symmetry_space_group_name_H-M 'P 1 21/c 1'
_atom_sites_solution_hydrogens geom
_atom_sites_solution_primary direct
_atom_sites_solution_secondary difmap
_audit_creation_method SHELXL-97
_cell_angle_alpha 90.00
_cell_angle_beta 91.352(7)
_cell_angle_gamma 90.00
_cell_formula_units_Z 4
_cell_length_a 9.933(4)
_cell_length_b 9.1087(16)
_cell_length_c 14.479(4)
_cell_measurement_reflns_used 6479
_cell_measurement_temperature 150(2)
_cell_measurement_theta_max 30.00
_cell_measurement_theta_min 2.64
_cell_volume 1309.6(7)
_computing_cell_refinement 'Crysalis, Oxford Diffraction'
_computing_data_collection 'Crysalis, Oxford Diffraction'
_computing_data_reduction 'Crysalis, Oxford Diffraction'
_computing_molecular_graphics PLATON(Spek,2004)
_computing_structure_refinement 'SHELXL-97 (Sheldrick, 1997)'
_computing_structure_solution 'SHELXS-97 (Sheldrick, 1997)'
_diffrn_ambient_temperature 150(2)
_diffrn_measured_fraction_theta_full 0.935
_diffrn_measured_fraction_theta_max 0.935
_diffrn_measurement_device 'Oxford Diffaction X-Calibur System'
_diffrn_measurement_method '321 frames, counting time 10 s.'
_diffrn_radiation_monochromator graphite
_diffrn_radiation_source 'fine-focus sealed tube'
_diffrn_radiation_type MoK\a
_diffrn_radiation_wavelength 0.71073
_diffrn_reflns_av_R_equivalents 0.1253
_diffrn_reflns_av_sigmaI/netI 0.1598
_diffrn_reflns_limit_h_max 12
_diffrn_reflns_limit_h_min -13
_diffrn_reflns_limit_k_max 5
_diffrn_reflns_limit_k_min -12
_diffrn_reflns_limit_l_max 18
_diffrn_reflns_limit_l_min -20
_diffrn_reflns_number 6479
_diffrn_reflns_theta_full 30.00
_diffrn_reflns_theta_max 30.00
_diffrn_reflns_theta_min 2.64
_diffrn_standards_decay_% n/a
_diffrn_standards_interval_count n/a
_diffrn_standards_interval_time n/a
_diffrn_standards_number n/a
_exptl_absorpt_coefficient_mu 1.019
_exptl_absorpt_correction_T_max 1.000
_exptl_absorpt_correction_T_min 0.891
_exptl_absorpt_correction_type empirical
_exptl_absorpt_process_details 'ABSPACK, Oxford Diffraction Ltd'
_exptl_crystal_colour black
_exptl_crystal_density_diffrn 1.639
_exptl_crystal_description needle
_exptl_crystal_F_000 652
_exptl_crystal_size_max 0.26
_exptl_crystal_size_mid 0.07
_exptl_crystal_size_min 0.07
_refine_diff_density_max 0.962
_refine_diff_density_min -1.380
_refine_diff_density_rms 0.130
_refine_ls_extinction_method none
_refine_ls_goodness_of_fit_ref 0.903
_refine_ls_hydrogen_treatment constr
_refine_ls_matrix_type full
_refine_ls_number_parameters 191
_refine_ls_number_reflns 3561
_refine_ls_number_restraints 0
_refine_ls_restrained_S_all 0.903
_refine_ls_R_factor_all 0.1689
_refine_ls_R_factor_gt 0.1102
_refine_ls_shift/su_max 0.000
_refine_ls_shift/su_mean 0.000
_refine_ls_structure_factor_coef Fsqd
_refine_ls_weighting_details
;
_refine_ls_weighting_details 
  w=1/[\s^2^(Fo^2^)+(0.1386P)^2^+0.0000P] where P=(Fo^2^+2Fc^2^)/3 
;
_refine_ls_weighting_scheme calc
_refine_ls_wR_factor_gt 0.2550
_refine_ls_wR_factor_ref 0.2943
_reflns_number_gt 1368
_reflns_number_total 3561
_reflns_threshold_expression >2sigma(I)
_cod_data_source_file ic302548z_si_001_2.cif
_cod_data_source_block 2
_cod_original_cell_volume 1309.6(6)
_cod_database_code 4333766

loop_
_symmetry_equiv_pos_as_xyz
'x, y, z'
'x, -y+1/2, z+1/2'
'-x, -y, -z'
'-x, y-1/2, -z-1/2'

loop_
_atom_site_label
_atom_site_type_symbol
_atom_site_fract_x
_atom_site_fract_y
_atom_site_fract_z
_atom_site_U_iso_or_equiv
_atom_site_adp_type
_atom_site_occupancy
_atom_site_symmetry_multiplicity
_atom_site_calc_flag
_atom_site_refinement_flags
Mn1 Mn 0.5017(3) 0.01733(12) 0.38146(8) 0.0487(4) Uani 1 1 d .
N11 N 0.6743(10) 0.1842(8) 0.3870(5) 0.050(2) Uani 1 1 d .
C12 C 0.7957(14) 0.1419(12) 0.4061(8) 0.064(3) Uani 1 1 d .
H12 H 0.8071 0.0429 0.4199 0.077 Uiso 1 1 calc R
C13 C 0.9071(12) 0.2250(11) 0.4082(8) 0.061(3) Uani 1 1 d .
H13 H 0.9929 0.1871 0.4195 0.073 Uiso 1 1 calc R
C14 C 0.8818(13) 0.3784(10) 0.3913(7) 0.056(3) Uani 1 1 d .
C15 C 0.7571(13) 0.4239(10) 0.3790(8) 0.061(3) Uani 1 1 d .
H15 H 0.7401 0.5238 0.3723 0.073 Uiso 1 1 calc R
C16 C 0.6529(13) 0.3280(9) 0.3760(6) 0.057(3) Uani 1 1 d .
H16 H 0.5656 0.3626 0.3661 0.069 Uiso 1 1 calc R
N17 N 1.0028(15) 0.4688(8) 0.3957(5) 0.062(2) Uani 1 1 d .
N18 N 0.9879(13) 0.5844(8) 0.3519(5) 0.062(2) Uani 1 1 d .
C19 C 1.1039(13) 0.6707(10) 0.3579(7) 0.054(3) Uani 1 1 d .
C20 C 1.2309(14) 0.6210(10) 0.3770(8) 0.064(3) Uani 1 1 d .
H20 H 1.2442 0.5217 0.3889 0.077 Uiso 1 1 calc R
C21 C 1.3423(11) 0.7164(9) 0.3792(8) 0.056(3) Uani 1 1 d .
H21 H 1.4285 0.6785 0.3889 0.067 Uiso 1 1 calc R
N22 N 1.3256(10) 0.8615(8) 0.3673(7) 0.059(2) Uani 1 1 d .
C23 C 1.2012(13) 0.9108(12) 0.3444(7) 0.061(3) Uani 1 1 d .
H23 H 1.1912 1.0113 0.3350 0.073 Uiso 1 1 calc R
C24 C 1.0908(16) 0.8274(12) 0.3341(9) 0.075(4) Uani 1 1 d .
H24 H 1.0094 0.8667 0.3129 0.090 Uiso 1 1 calc R
N1 N 0.6174(11) -0.1098(8) 0.2839(6) 0.059(2) Uani 1 1 d .
N2 N 0.6103(9) -0.2268(8) 0.2509(7) 0.0526(19) Uani 1 1 d .
N3 N 0.6053(11) -0.3431(8) 0.2158(6) 0.063(3) Uani 1 1 d .
N4 N 0.4113(9) 0.1117(8) 0.5044(6) 0.052(2) Uani 1 1 d .
N5 N 0.3290(15) 0.1906(14) 0.5052(10) 0.115(5) Uani 1 1 d .
N6 N 0.210(2) 0.263(2) 0.4974(14) 0.173(7) Uani 1 1 d .

loop_
_atom_site_aniso_label
_atom_site_aniso_U_11
_atom_site_aniso_U_22
_atom_site_aniso_U_33
_atom_site_aniso_U_23
_atom_site_aniso_U_13
_atom_site_aniso_U_12
Mn1 0.0604(10) 0.0414(7) 0.0439(7) 0.0007(4) -0.0046(15) -0.0048(6)
N11 0.067(7) 0.055(4) 0.027(4) 0.001(3) -0.006(4) 0.000(4)
C12 0.070(11) 0.059(6) 0.064(7) 0.008(4) 0.012(6) -0.006(6)
C13 0.030(8) 0.067(6) 0.084(8) -0.003(5) -0.007(5) -0.017(5)
C14 0.059(8) 0.053(5) 0.055(6) 0.010(4) 0.000(5) -0.008(5)
C15 0.069(8) 0.041(5) 0.071(7) 0.010(4) -0.013(7) -0.016(4)
C16 0.097(10) 0.052(5) 0.022(4) 0.003(3) -0.003(5) -0.013(5)
N17 0.061(6) 0.062(5) 0.062(5) 0.002(3) -0.010(8) -0.012(5)
N18 0.074(7) 0.061(5) 0.052(5) 0.007(3) -0.009(5) 0.004(5)
C19 0.057(8) 0.056(5) 0.047(6) 0.004(4) -0.013(5) -0.001(5)
C20 0.089(10) 0.048(5) 0.055(7) 0.004(4) -0.012(6) -0.010(5)
C21 0.053(8) 0.045(5) 0.068(7) -0.001(5) -0.008(5) -0.012(4)
N22 0.065(8) 0.041(4) 0.069(6) 0.003(3) -0.007(5) -0.004(4)
C23 0.067(9) 0.059(6) 0.057(7) 0.007(4) 0.009(6) -0.005(6)
C24 0.086(11) 0.067(7) 0.072(8) -0.006(5) 0.004(7) -0.014(7)
N1 0.076(8) 0.039(4) 0.061(5) -0.003(3) 0.000(5) -0.008(4)
N2 0.062(6) 0.037(4) 0.059(4) -0.001(3) -0.001(5) 0.007(4)
N3 0.079(8) 0.050(5) 0.059(6) -0.006(3) -0.023(5) 0.003(4)
N4 0.048(6) 0.051(4) 0.056(5) 0.002(3) -0.004(5) 0.010(4)
N5 0.145(13) 0.127(11) 0.071(8) -0.002(8) -0.006(10) 0.075(10)
N6 0.181(17) 0.189(16) 0.147(14) -0.062(13) -0.013(19) 0.022(16)

loop_
_atom_type_symbol
_atom_type_description
_atom_type_scat_dispersion_real
_atom_type_scat_dispersion_imag
_atom_type_scat_source
C C 0.0033 0.0016 'International Tables Vol C Tables 4.2.6.8 and 6.1.1.4'
H H 0.0000 0.0000 'International Tables Vol C Tables 4.2.6.8 and 6.1.1.4'
N N 0.0061 0.0033 'International Tables Vol C Tables 4.2.6.8 and 6.1.1.4'
Mn Mn 0.3368 0.7283 'International Tables Vol C Tables 4.2.6.8 and 6.1.1.4'

loop_
_geom_angle_atom_site_label_1
_geom_angle_atom_site_label_2
_geom_angle_atom_site_label_3
_geom_angle
_geom_angle_site_symmetry_1
_geom_angle_site_symmetry_3
N3 Mn1 N1 98.6(3) 4_666 .
N3 Mn1 N4 95.4(4) 4_666 .
N1 Mn1 N4 166.0(3) . .
N3 Mn1 N4 171.3(4) 4_666 3_656
N1 Mn1 N4 90.0(3) . 3_656
N4 Mn1 N4 76.1(3) . 3_656
N3 Mn1 N22 86.7(3) 4_666 1_445
N1 Mn1 N22 91.5(3) . 1_445
N4 Mn1 N22 89.4(3) . 1_445
N4 Mn1 N22 91.3(3) 3_656 1_445
N3 Mn1 N11 89.4(3) 4_666 .
N1 Mn1 N11 88.3(3) . .
N4 Mn1 N11 91.8(3) . .
N4 Mn1 N11 92.7(3) 3_656 .
N22 Mn1 N11 176.0(3) 1_445 .
C12 N11 C16 117.7(10) . .
C12 N11 Mn1 120.3(7) . .
C16 N11 Mn1 121.9(8) . .
N11 C12 C13 127.1(11) . .
C12 C13 C14 113.8(10) . .
C15 C14 C13 119.3(9) . .
C15 C14 N17 127.0(9) . .
C13 C14 N17 113.6(10) . .
C14 C15 C16 121.2(9) . .
N11 C16 C15 120.6(12) . .
N18 N17 C14 111.7(11) . .
N17 N18 C19 111.0(10) . .
C20 C19 N18 125.8(9) . .
C20 C19 C24 116.5(11) . .
N18 C19 C24 117.5(10) . .
C19 C20 C21 121.6(9) . .
N22 C21 C20 120.7(10) . .
C23 N22 C21 118.0(8) . .
C23 N22 Mn1 121.1(6) . 1_665
C21 N22 Mn1 120.9(7) . 1_665
N22 C23 C24 125.5(11) . .
C23 C24 C19 117.1(13) . .
N2 N1 Mn1 136.3(8) . .
N1 N2 N3 178.2(12) . .
N2 N3 Mn1 145.9(8) . 4_656
N5 N4 Mn1 126.2(10) . .
N5 N4 Mn1 129.0(10) . 3_656
Mn1 N4 Mn1 103.9(3) . 3_656
N4 N5 N6 166.8(17) . .

loop_
_geom_bond_atom_site_label_1
_geom_bond_atom_site_label_2
_geom_bond_distance
_geom_bond_site_symmetry_2
Mn1 N3 2.159(8) 4_666
Mn1 N1 2.175(9) .
Mn1 N4 2.189(9) .
Mn1 N4 2.189(8) 3_656
Mn1 N22 2.258(9) 1_445
Mn1 N11 2.291(9) .
N11 C12 1.289(14) .
N11 C16 1.336(10) .
C12 C13 1.341(16) .
C13 C14 1.440(13) .
C14 C15 1.314(16) .
C14 N17 1.457(17) .
C15 C16 1.354(15) .
N17 N18 1.237(10) .
N18 C19 1.396(16) .
C19 C20 1.362(17) .
C19 C24 1.473(13) .
C20 C21 1.407(14) .
C21 N22 1.343(11) .
N22 C23 1.349(15) .
N22 Mn1 2.258(9) 1_665
C23 C24 1.339(17) .
N1 N2 1.169(9) .
N2 N3 1.175(10) .
N3 Mn1 2.159(8) 4_656
N4 N5 1.088(13) .
N4 Mn1 2.189(8) 3_656
N5 N6 1.36(2) .
